data_1551202
loop_
_publ_author_name
'Nandi, Shyamapada'
'De Luna, Phil'
'Maity, Rahul'
'Chakraborty, Debanjan'
'Daff, Thomas'
'Burns, Thomas'
'Woo, Tom K.'
'Vaidhyanathan, Ramanathan'

_publ_section_title
;
 Imparting gas selective and pressure dependent porosity into a non-porous
 solid via coordination flexibility
;
_journal_issue 9
_journal_name_full 'Materials Horizons'
_journal_page_first 1883
_journal_paper_doi 10.1039/C9MH00133F
_journal_volume 6
_journal_year 2019
_chemical_formula_moiety 'C27 H23 Mg2 N5 O9'
_chemical_formula_sum 'C27 H23 Mg2 N5 O9'
_chemical_formula_weight 610.12
_chemical_name_common 'Magnesium isonicotinate'
_chemical_name_systematic
; 
 'Magnesium 4-pyridine carboxylate' 
;
_space_group_IT_number 4
_space_group_name_Hall 'P 2yb'
_space_group_name_H-M_alt 'P 1 21 1'
_symmetry_cell_setting monoclinic
_symmetry_space_group_name_Hall 'P 2yb'
_symmetry_space_group_name_H-M 'P 1 21 1'
_atom_sites_solution_hydrogens geom
_atom_sites_solution_primary direct
_atom_sites_solution_secondary difmap
_audit_creation_method SHELXL-97
_audit_update_record
;
2019-01-23 deposited with the CCDC.    2019-06-03 downloaded from the CCDC.
;
_cell_angle_alpha 90.00
_cell_angle_beta 100.8430(19)
_cell_angle_gamma 90.00
_cell_formula_units_Z 2
_cell_length_a 9.8763(6)
_cell_length_b 13.0177(9)
_cell_length_c 10.6775(7)
_cell_measurement_reflns_used 4543
_cell_measurement_temperature 100(2)
_cell_measurement_theta_max 72.05
_cell_measurement_theta_min 4.22
_cell_volume 1348.26(15)
_computing_cell_refinement 'SHELXTL Suite'
_computing_data_collection 'Bruker APEXII'
_computing_data_reduction 'Bruker SAINT'
_computing_molecular_graphics 'Diamond 3.0'
_computing_structure_refinement 'SHELXL-97 (Sheldrick, 2008)'
_computing_structure_solution 'SHELXS-97 (Sheldrick, 2008)'
_diffrn_ambient_temperature 100(2)
_diffrn_measured_fraction_theta_full 0.968
_diffrn_measured_fraction_theta_max 0.968
_diffrn_measurement_device_type 'D8-Venture -Photon100'
_diffrn_measurement_method 'APEX II'
_diffrn_radiation_monochromator Micro-focus
_diffrn_radiation_source Micro-focus
_diffrn_radiation_type CuK\a
_diffrn_radiation_wavelength 1.54178
_diffrn_reflns_av_R_equivalents 0.0269
_diffrn_reflns_av_sigmaI/netI 0.0248
_diffrn_reflns_limit_h_max 11
_diffrn_reflns_limit_h_min -12
_diffrn_reflns_limit_k_max 14
_diffrn_reflns_limit_k_min -16
_diffrn_reflns_limit_l_max 12
_diffrn_reflns_limit_l_min -13
_diffrn_reflns_number 17875
_diffrn_reflns_theta_full 72.05
_diffrn_reflns_theta_max 72.05
_diffrn_reflns_theta_min 4.22
_exptl_absorpt_coefficient_mu 1.374
_exptl_absorpt_correction_T_max 0.7536
_exptl_absorpt_correction_T_min 0.7123
_exptl_absorpt_correction_type multi-scan
_exptl_absorpt_process_details SADABS,2008
_exptl_crystal_colour Colorless
_exptl_crystal_density_diffrn 1.503
_exptl_crystal_density_method 'not measured'
_exptl_crystal_description Cube
_exptl_crystal_F_000 632
_exptl_crystal_size_max 0.07
_exptl_crystal_size_mid 0.07
_exptl_crystal_size_min 0.07
_refine_diff_density_max 0.918
_refine_diff_density_min -0.855
_refine_diff_density_rms 0.079
_refine_ls_abs_structure_details 'Flack H D (1983), Acta Cryst. A39, 876-881'
_refine_ls_abs_structure_Flack 0.43(10)
_refine_ls_extinction_method none
_refine_ls_goodness_of_fit_ref 1.044
_refine_ls_hydrogen_treatment mixed
_refine_ls_matrix_type full
_refine_ls_number_parameters 391
_refine_ls_number_reflns 4543
_refine_ls_number_restraints 1
_refine_ls_restrained_S_all 1.044
_refine_ls_R_factor_all 0.0514
_refine_ls_R_factor_gt 0.0502
_refine_ls_shift/su_max 0.000
_refine_ls_shift/su_mean 0.000
_refine_ls_structure_factor_coef Fsqd
_refine_ls_weighting_details 'calc w=1/[\s^2^(Fo^2^)+(0.0846P)^2^+1.3028P] where P=(Fo^2^+2Fc^2^)/3'
_refine_ls_weighting_scheme calc
_refine_ls_wR_factor_gt 0.1362
_refine_ls_wR_factor_ref 0.1380
_reflns_number_gt 4410
_reflns_number_total 4543
_reflns_threshold_expression >2sigma(I)
_cod_data_source_file c9mh00133f2.cif
_cod_data_source_block sn_574data_0m_a
_cod_depositor_comments
;
The following automatic conversions were performed:

'_symmetry_cell_setting' value 'Monoclinic' changed to 'monoclinic'
according to
/home/data/users/saulius/crontab/automatic-downloads/rss-feeds/RSC/lib/dictionaries/cif_core.dic
dictionary named 'cif_core.dic' version 2.4.2 from 2011-04-26.

Automatic conversion script
Id: cif_fix_values 4973 2017-02-22 13:04:09Z antanas 

 Adding full bibliography for 1551202--1551203.cif.
;
_cod_original_sg_symbol_H-M P2(1)
_cod_database_code 1551202
_shelxl_version_number 2014-3

loop_
_symmetry_equiv_pos_as_xyz
'x, y, z'
'-x, y+1/2, -z'

loop_
_atom_site_label
_atom_site_type_symbol
_atom_site_fract_x
_atom_site_fract_y
_atom_site_fract_z
_atom_site_U_iso_or_equiv
_atom_site_adp_type
_atom_site_occupancy
_atom_site_symmetry_multiplicity
_atom_site_calc_flag
_atom_site_refinement_flags
Mg1 Mg 1.12293(10) 0.58586(13) 0.75147(10) 0.00793(19) Uani 1 1 d .
Mg2 Mg 0.62648(10) 0.58678(13) 0.74895(10) 0.00798(19) Uani 1 1 d .
C1 C 0.8415(3) 0.6778(3) 0.5975(3) 0.0096(7) Uani 1 1 d .
C2 C 0.8501(3) 0.7691(3) 0.5085(3) 0.0119(7) Uani 1 1 d .
C3 C 0.9703(3) 0.7940(3) 0.4667(3) 0.0161(6) Uani 1 1 d .
H3 H 1.0504 0.7528 0.4899 0.019 Uiso 1 1 calc R
C4 C 0.9725(3) 0.8804(3) 0.3901(3) 0.0162(6) Uani 1 1 d .
H4 H 1.0554 0.8965 0.3615 0.019 Uiso 1 1 calc R
C5 C 0.7451(3) 0.9162(3) 0.3921(3) 0.0147(6) Uani 1 1 d .
H5 H 0.6657 0.9576 0.3652 0.018 Uiso 1 1 calc R
C6 C 0.7347(3) 0.8311(3) 0.4688(2) 0.0140(6) Uani 1 1 d .
H6 H 0.6497 0.8154 0.4939 0.017 Uiso 1 1 calc R
C7 C 0.9067(3) 0.4920(3) 0.9043(3) 0.0087(7) Uani 1 1 d .
C8 C 0.9020(3) 0.4019(3) 0.9916(3) 0.0090(7) Uani 1 1 d .
C9 C 0.7792(3) 0.3747(3) 1.0292(2) 0.0136(6) Uani 1 1 d .
H9 H 0.6983 0.4148 1.0043 0.016 Uiso 1 1 calc R
C10 C 0.7776(3) 0.2877(3) 1.1038(3) 0.0140(6) Uani 1 1 d .
H10 H 0.6933 0.2685 1.1278 0.017 Uiso 1 1 calc R
C11 C 1.0080(3) 0.2584(3) 1.1096(3) 0.0152(6) Uani 1 1 d .
H11 H 1.0886 0.2189 1.1389 0.018 Uiso 1 1 calc R
C12 C 1.0178(3) 0.3428(3) 1.0337(3) 0.0154(6) Uani 1 1 d .
H12 H 1.1034 0.3602 1.0108 0.018 Uiso 1 1 calc R
C13 C 0.4049(3) 0.4927(3) 0.8976(3) 0.0101(7) Uani 1 1 d .
C14 C 0.3955(3) 0.4000(3) 0.9808(3) 0.0117(7) Uani 1 1 d .
C15 C 0.3913(3) 0.4098(3) 1.1079(3) 0.0174(6) Uani 1 1 d .
H15 H 0.3924 0.4759 1.1457 0.021 Uiso 1 1 calc R
C16 C 0.3855(3) 0.3224(3) 1.1807(3) 0.0176(6) Uani 1 1 d .
H16 H 0.3826 0.3308 1.2685 0.021 Uiso 1 1 calc R
C17 C 0.3854(3) 0.2182(3) 1.0085(3) 0.0208(6) Uani 1 1 d .
H17 H 0.3819 0.1513 0.9723 0.025 Uiso 1 1 calc R
C18 C 0.3919(3) 0.3012(3) 0.9296(3) 0.0221(7) Uani 1 1 d .
H18 H 0.3938 0.2912 0.8418 0.027 Uiso 1 1 calc R
C19 C 0.3432(3) 0.6784(3) 0.6017(3) 0.0090(7) Uani 1 1 d .
C20 C 0.3521(3) 0.7738(3) 0.5196(3) 0.0123(8) Uani 1 1 d .
C21 C 0.3415(3) 0.8715(3) 0.5674(3) 0.0170(6) Uani 1 1 d .
H21 H 0.3279 0.8808 0.6524 0.020 Uiso 1 1 calc R
C22 C 0.3508(3) 0.9558(3) 0.4903(3) 0.0181(6) Uani 1 1 d .
H22 H 0.3483 1.0225 0.5259 0.022 Uiso 1 1 calc R
C23 C 0.3703(3) 0.8526(3) 0.3210(3) 0.0175(6) Uani 1 1 d .
H23 H 0.3771 0.8455 0.2338 0.021 Uiso 1 1 calc R
C24 C 0.3683(3) 0.7645(3) 0.3931(3) 0.0184(6) Uani 1 1 d .
H24 H 0.3777 0.6987 0.3571 0.022 Uiso 1 1 calc R
N1 N 0.8628(2) 0.9421(3) 0.3547(2) 0.0118(6) Uani 1 1 d .
N2 N 0.8892(2) 0.2293(3) 1.1438(2) 0.0105(6) Uani 1 1 d .
N3 N 0.3838(2) 0.2266(3) 1.1343(2) 0.0126(6) Uani 1 1 d .
N4 N 0.3631(3) 0.9476(3) 0.3680(2) 0.0113(6) Uani 1 1 d .
O1 O 0.9451(2) 0.6218(2) 0.62385(19) 0.0126(5) Uani 1 1 d .
O2 O 0.7306(2) 0.6704(2) 0.6358(2) 0.0114(5) Uani 1 1 d .
O3 O 1.0203(2) 0.5073(2) 0.8698(2) 0.0126(5) Uani 1 1 d .
O4 O 0.8002(2) 0.54562(19) 0.8733(2) 0.0113(5) Uani 1 1 d .
O5 O 0.30648(19) 0.55384(19) 0.87655(19) 0.0113(5) Uani 1 1 d .
O6 O 0.5184(2) 0.5009(2) 0.8589(2) 0.0111(5) Uani 1 1 d .
O7 O 0.4489(2) 0.6235(2) 0.6243(2) 0.0141(5) Uani 1 1 d .
O8 O 0.2316(2) 0.6657(2) 0.6357(2) 0.0128(5) Uani 1 1 d .
O100 O 0.2609(3) 0.0854(3) 0.7440(3) 0.0585(9) Uani 1 1 d .
N100 N 0.0286(4) 0.0763(3) 0.7428(3) 0.0446(8) Uani 1 1 d .
C100 C -0.0707(19) 0.0162(8) 0.6780(7) 0.315(13) Uani 1 1 d .
H10D H -0.1156 0.0516 0.6002 0.472 Uiso 1 1 calc R
H10E H -0.1391 0.0013 0.7312 0.472 Uiso 1 1 calc R
H10F H -0.0301 -0.0483 0.6553 0.472 Uiso 1 1 calc R
C101 C -0.0094(15) 0.1479(8) 0.8201(7) 0.214(8) Uani 1 1 d .
H10A H 0.0534 0.1459 0.9030 0.321 Uiso 1 1 calc R
H10B H -0.1037 0.1341 0.8320 0.321 Uiso 1 1 calc R
H10C H -0.0054 0.2160 0.7818 0.321 Uiso 1 1 calc R
C102 C 0.1431(6) 0.0499(5) 0.7000(6) 0.0337(18) Uiso 0.601(11) 1 d P
H102 H 0.1347 0.0016 0.6323 0.040 Uiso 0.601(11) 1 calc PR
C103 C 0.1629(11) 0.1157(9) 0.7906(11) 0.048(3) Uiso 0.399(11) 1 d P
H103 H 0.1769 0.1649 0.8575 0.057 Uiso 0.399(11) 1 calc PR

loop_
_atom_site_aniso_label
_atom_site_aniso_U_11
_atom_site_aniso_U_22
_atom_site_aniso_U_33
_atom_site_aniso_U_23
_atom_site_aniso_U_13
_atom_site_aniso_U_12
Mg1 0.0077(4) 0.0068(4) 0.0098(4) 0.0000(3) 0.0029(3) -0.0001(3)
Mg2 0.0077(4) 0.0072(4) 0.0096(4) 0.0006(3) 0.0029(3) 0.0013(3)
C1 0.0117(14) 0.0087(19) 0.0066(14) 0.0006(14) -0.0024(11) 0.0026(13)
C2 0.0091(13) 0.0157(19) 0.0110(14) 0.0003(14) 0.0022(10) 0.0025(14)
C3 0.0129(12) 0.0159(15) 0.0187(14) 0.0054(12) 0.0012(10) 0.0025(11)
C4 0.0113(12) 0.0163(15) 0.0217(14) 0.0053(12) 0.0050(11) -0.0007(11)
C5 0.0101(12) 0.0163(15) 0.0174(13) 0.0018(11) 0.0020(10) 0.0027(11)
C6 0.0109(12) 0.0175(15) 0.0145(13) 0.0007(11) 0.0050(10) -0.0009(11)
C7 0.0065(13) 0.0098(19) 0.0106(14) -0.0043(15) 0.0037(11) -0.0056(13)
C8 0.0128(13) 0.0047(17) 0.0101(14) -0.0014(13) 0.0035(10) -0.0041(13)
C9 0.0114(12) 0.0142(14) 0.0162(13) 0.0028(11) 0.0048(10) 0.0015(11)
C10 0.0102(12) 0.0149(15) 0.0180(13) 0.0017(12) 0.0052(10) -0.0004(11)
C11 0.0134(12) 0.0141(15) 0.0183(14) 0.0039(11) 0.0037(10) 0.0014(11)
C12 0.0128(13) 0.0155(15) 0.0190(14) 0.0024(12) 0.0058(10) -0.0010(11)
C13 0.0100(14) 0.0106(19) 0.0104(15) -0.0042(15) 0.0040(11) -0.0047(14)
C14 0.0105(13) 0.0078(18) 0.0176(16) 0.0017(15) 0.0048(11) -0.0041(13)
C15 0.0222(15) 0.0118(15) 0.0180(15) -0.0006(11) 0.0033(11) -0.0008(11)
C16 0.0209(13) 0.0163(16) 0.0160(14) 0.0010(11) 0.0046(11) -0.0031(12)
C17 0.0291(15) 0.0142(16) 0.0204(15) -0.0002(12) 0.0077(12) -0.0016(13)
C18 0.0309(15) 0.0203(17) 0.0165(14) 0.0018(12) 0.0081(12) -0.0018(14)
C19 0.0092(14) 0.009(2) 0.0072(14) 0.0042(14) -0.0014(11) 0.0025(13)
C20 0.0031(12) 0.020(2) 0.0144(15) 0.0049(15) 0.0016(11) 0.0027(13)
C21 0.0235(14) 0.0139(15) 0.0152(13) 0.0004(11) 0.0075(11) 0.0009(12)
C22 0.0232(15) 0.0159(16) 0.0165(14) -0.0003(12) 0.0067(11) 0.0026(12)
C23 0.0215(14) 0.0175(17) 0.0142(13) -0.0002(12) 0.0054(11) -0.0018(12)
C24 0.0191(14) 0.0172(16) 0.0200(15) -0.0004(12) 0.0068(11) -0.0017(11)
N1 0.0092(11) 0.0111(16) 0.0162(13) 0.0019(12) 0.0049(9) -0.0030(12)
N2 0.0108(11) 0.0090(16) 0.0112(12) 0.0011(11) 0.0010(9) 0.0013(12)
N3 0.0117(12) 0.0121(16) 0.0145(13) 0.0015(12) 0.0041(9) -0.0005(12)
N4 0.0109(12) 0.0120(16) 0.0119(12) 0.0002(12) 0.0044(9) -0.0014(12)
O1 0.0122(10) 0.0138(13) 0.0115(10) -0.0018(10) 0.0015(8) 0.0021(9)
O2 0.0095(9) 0.0120(14) 0.0136(10) 0.0043(10) 0.0048(7) -0.0009(10)
O3 0.0107(10) 0.0122(14) 0.0154(11) 0.0008(11) 0.0039(8) 0.0010(10)
O4 0.0088(9) 0.0098(13) 0.0148(10) 0.0054(10) 0.0009(7) 0.0002(9)
O5 0.0083(9) 0.0111(13) 0.0148(10) 0.0043(10) 0.0027(7) 0.0014(9)
O6 0.0096(9) 0.0101(14) 0.0147(10) 0.0008(10) 0.0053(8) -0.0002(10)
O7 0.0098(10) 0.0170(14) 0.0159(10) 0.0004(11) 0.0031(8) 0.0026(9)
O8 0.0102(10) 0.0135(14) 0.0159(11) 0.0064(11) 0.0053(8) 0.0000(10)
O100 0.0585(19) 0.062(2) 0.0564(18) -0.0192(17) 0.0134(15) -0.0101(17)
N100 0.0475(19) 0.035(2) 0.051(2) 0.0038(16) 0.0087(15) -0.0005(16)
C100 0.67(3) 0.157(10) 0.053(4) 0.029(5) -0.095(9) -0.272(16)
C101 0.44(2) 0.154(9) 0.068(5) 0.033(5) 0.089(8) 0.209(12)

loop_
_atom_type_symbol
_atom_type_description
_atom_type_scat_dispersion_real
_atom_type_scat_dispersion_imag
_atom_type_scat_source
C C 0.0181 0.0091 'International Tables Vol C Tables 4.2.6.8 and 6.1.1.4'
H H 0.0000 0.0000 'International Tables Vol C Tables 4.2.6.8 and 6.1.1.4'
N N 0.0311 0.0180 'International Tables Vol C Tables 4.2.6.8 and 6.1.1.4'
O O 0.0492 0.0322 'International Tables Vol C Tables 4.2.6.8 and 6.1.1.4'
Mg Mg 0.1719 0.1771 'International Tables Vol C Tables 4.2.6.8 and 6.1.1.4'

loop_
_geom_angle_atom_site_label_1
_geom_angle_atom_site_label_2
_geom_angle_atom_site_label_3
_geom_angle
_geom_angle_site_symmetry_1
_geom_angle_site_symmetry_3
O3 Mg1 O1 93.59(10) . .
O3 Mg1 O8 178.39(12) . 1_655
O1 Mg1 O8 87.96(10) . 1_655
O3 Mg1 O5 88.64(10) . 1_655
O1 Mg1 O5 177.72(15) . 1_655
O8 Mg1 O5 89.81(9) 1_655 1_655
O3 Mg1 N2 91.73(11) . 2_757
O1 Mg1 N2 91.26(11) . 2_757
O8 Mg1 N2 87.78(12) 1_655 2_757
O5 Mg1 N2 88.17(11) 1_655 2_757
O3 Mg1 N1 88.85(12) . 2_746
O1 Mg1 N1 88.96(11) . 2_746
O8 Mg1 N1 91.64(11) 1_655 2_746
O5 Mg1 N1 91.59(11) 1_655 2_746
N2 Mg1 N1 179.37(13) 2_757 2_746
O4 Mg2 O2 93.99(10) . .
O4 Mg2 O7 178.12(17) . .
O2 Mg2 O7 87.47(10) . .
O4 Mg2 O6 87.09(10) . .
O2 Mg2 O6 178.54(12) . .
O7 Mg2 O6 91.43(10) . .
O4 Mg2 N4 91.70(12) . 2_646
O2 Mg2 N4 91.20(11) . 2_646
O7 Mg2 N4 87.08(11) . 2_646
O6 Mg2 N4 87.79(12) . 2_646
O4 Mg2 N3 88.38(11) . 2_657
O2 Mg2 N3 88.63(12) . 2_657
O7 Mg2 N3 92.85(12) . 2_657
O6 Mg2 N3 92.38(11) . 2_657
N4 Mg2 N3 179.82(15) 2_646 2_657
O2 C1 O1 128.2(3) . .
O2 C1 C2 114.8(3) . .
O1 C1 C2 117.0(3) . .
C3 C2 C6 117.9(3) . .
C3 C2 C1 122.2(3) . .
C6 C2 C1 119.9(3) . .
C2 C3 C4 119.2(3) . .
C2 C3 H3 120.4 . .
C4 C3 H3 120.4 . .
N1 C4 C3 123.2(3) . .
N1 C4 H4 118.4 . .
C3 C4 H4 118.4 . .
N1 C5 C6 122.6(3) . .
N1 C5 H5 118.7 . .
C6 C5 H5 118.7 . .
C5 C6 C2 119.5(3) . .
C5 C6 H6 120.3 . .
C2 C6 H6 120.3 . .
O4 C7 O3 125.7(3) . .
O4 C7 C8 118.4(3) . .
O3 C7 C8 115.8(3) . .
C12 C8 C9 118.5(3) . .
C12 C8 C7 121.1(3) . .
C9 C8 C7 120.4(3) . .
C10 C9 C8 118.5(3) . .
C10 C9 H9 120.7 . .
C8 C9 H9 120.7 . .
N2 C10 C9 123.3(3) . .
N2 C10 H10 118.3 . .
C9 C10 H10 118.3 . .
N2 C11 C12 123.0(3) . .
N2 C11 H11 118.5 . .
C12 C11 H11 118.5 . .
C11 C12 C8 119.3(3) . .
C11 C12 H12 120.3 . .
C8 C12 H12 120.3 . .
O5 C13 O6 126.5(3) . .
O5 C13 C14 119.0(3) . .
O6 C13 C14 114.4(3) . .
C15 C14 C18 118.0(3) . .
C15 C14 C13 121.6(3) . .
C18 C14 C13 120.4(3) . .
C14 C15 C16 119.4(3) . .
C14 C15 H15 120.3 . .
C16 C15 H15 120.3 . .
N3 C16 C15 123.8(3) . .
N3 C16 H16 118.1 . .
C15 C16 H16 118.1 . .
N3 C17 C18 123.7(3) . .
N3 C17 H17 118.2 . .
C18 C17 H17 118.2 . .
C17 C18 C14 119.0(3) . .
C17 C18 H18 120.5 . .
C14 C18 H18 120.5 . .
O8 C19 O7 128.7(3) . .
O8 C19 C20 115.3(3) . .
O7 C19 C20 116.0(3) . .
C21 C20 C24 117.9(3) . .
C21 C20 C19 121.2(3) . .
C24 C20 C19 120.8(3) . .
C20 C21 C22 119.5(3) . .
C20 C21 H21 120.3 . .
C22 C21 H21 120.3 . .
N4 C22 C21 123.0(3) . .
N4 C22 H22 118.5 . .
C21 C22 H22 118.5 . .
N4 C23 C24 123.3(3) . .
N4 C23 H23 118.4 . .
C24 C23 H23 118.4 . .
C23 C24 C20 118.8(3) . .
C23 C24 H24 120.6 . .
C20 C24 H24 120.6 . .
C5 N1 C4 117.6(3) . .
C5 N1 Mg1 120.6(2) . 2_756
C4 N1 Mg1 121.7(2) . 2_756
C10 N2 C11 117.4(3) . .
C10 N2 Mg1 121.7(2) . 2_747
C11 N2 Mg1 120.8(2) . 2_747
C16 N3 C17 116.1(3) . .
C16 N3 Mg2 123.7(2) . 2_647
C17 N3 Mg2 120.2(3) . 2_647
C22 N4 C23 117.4(3) . .
C22 N4 Mg2 120.5(3) . 2_656
C23 N4 Mg2 122.1(2) . 2_656
C1 O1 Mg1 147.5(2) . .
C1 O2 Mg2 144.0(2) . .
C7 O3 Mg1 146.5(2) . .
C7 O4 Mg2 151.9(2) . .
C13 O5 Mg1 143.2(2) . 1_455
C13 O6 Mg2 144.6(2) . .
C19 O7 Mg2 147.1(2) . .
C19 O8 Mg1 146.9(2) . 1_455
C103 O100 C102 61.8(6) . .
C100 N100 C101 117.4(11) . .
C100 N100 C102 104.9(9) . .
C101 N100 C102 137.4(8) . .
C100 N100 C103 159.5(11) . .
C101 N100 C103 83.0(8) . .
C102 N100 C103 55.0(5) . .
N100 C100 H10D 109.5 . .
N100 C100 H10E 109.5 . .
H10D C100 H10E 109.5 . .
N100 C100 H10F 109.5 . .
H10D C100 H10F 109.5 . .
H10E C100 H10F 109.5 . .
N100 C101 H10A 109.5 . .
N100 C101 H10B 109.5 . .
H10A C101 H10B 109.5 . .
N100 C101 H10C 109.5 . .
H10A C101 H10C 109.5 . .
H10B C101 H10C 109.5 . .
O100 C102 N100 124.0(5) . .
O100 C102 H102 118.0 . .
N100 C102 H102 118.0 . .
O100 C103 N100 119.3(9) . .
O100 C103 H103 120.4 . .
N100 C103 H103 120.4 . .

loop_
_geom_bond_atom_site_label_1
_geom_bond_atom_site_label_2
_geom_bond_distance
_geom_bond_site_symmetry_2
Mg1 O3 2.037(3) .
Mg1 O1 2.064(2) .
Mg1 O8 2.064(2) 1_655
Mg1 O5 2.082(2) 1_655
Mg1 N2 2.192(4) 2_757
Mg1 N1 2.206(4) 2_746
Mg2 O4 2.034(2) .
Mg2 O2 2.042(3) .
Mg2 O7 2.049(2) .
Mg2 O6 2.059(2) .
Mg2 N4 2.214(4) 2_646
Mg2 N3 2.219(4) 2_657
C1 O2 1.243(4) .
C1 O1 1.244(4) .
C1 C2 1.534(5) .
C2 C3 1.383(4) .
C2 C6 1.396(4) .
C3 C4 1.392(4) .
C3 H3 0.9500 .
C4 N1 1.344(4) .
C4 H4 0.9500 .
C5 N1 1.341(4) .
C5 C6 1.393(4) .
C5 H5 0.9500 .
C6 H6 0.9500 .
C7 O4 1.253(4) .
C7 O3 1.261(4) .
C7 C8 1.505(5) .
C8 C12 1.382(4) .
C8 C9 1.394(4) .
C9 C10 1.386(4) .
C9 H9 0.9500 .
C10 N2 1.341(4) .
C10 H10 0.9500 .
C11 N2 1.347(4) .
C11 C12 1.380(4) .
C11 H11 0.9500 .
C12 H12 0.9500 .
C13 O5 1.244(4) .
C13 O6 1.269(4) .
C13 C14 1.511(5) .
C14 C15 1.372(4) .
C14 C18 1.396(5) .
C15 C16 1.385(4) .
C15 H15 0.9500 .
C16 N3 1.341(5) .
C16 H16 0.9500 .
C17 N3 1.351(4) .
C17 C18 1.379(4) .
C17 H17 0.9500 .
C18 H18 0.9500 .
C19 O8 1.235(4) .
C19 O7 1.251(4) .
C19 C20 1.532(5) .
C20 C21 1.382(5) .
C20 C24 1.395(4) .
C21 C22 1.385(4) .
C21 H21 0.9500 .
C22 N4 1.339(4) .
C22 H22 0.9500 .
C23 N4 1.341(5) .
C23 C24 1.384(4) .
C23 H23 0.9500 .
C24 H24 0.9500 .
N1 Mg1 2.206(4) 2_756
N2 Mg1 2.192(4) 2_747
N3 Mg2 2.219(4) 2_647
N4 Mg2 2.214(4) 2_656
O5 Mg1 2.082(2) 1_455
O8 Mg1 2.064(2) 1_455
O100 C103 1.233(11) .
O100 C102 1.258(7) .
N100 C100 1.340(9) .
N100 C101 1.345(7) .
N100 C102 1.342(7) .
N100 C103 1.425(12) .
C100 H10D 0.9800 .
C100 H10E 0.9800 .
C100 H10F 0.9800 .
C101 H10A 0.9800 .
C101 H10B 0.9800 .
C101 H10C 0.9800 .
C102 H102 0.9500 .
C103 H103 0.9500 .
